data_4114457
loop_
_publ_author_name
'Hong Meng'
'Dmitrii F. Perepichka'
'Michael Bendikov'
'Fred Wudl'
'Grant Z. Pan'
'Wenjiang Yu'
'Wenjian Dong'
'Stuart Brown'

_publ_section_title
;
 Solid-State Synthesis of a Conducting Polythiophene via an Unprecedented
 Heterocyclic Coupling Reaction
;
_journal_name_full 'Journal of the American Chemical Society'
_journal_page_first 15151
_journal_page_last 15162
_journal_paper_doi 10.1021/ja037115y
_journal_volume 125
_journal_year 2003
_chemical_formula_sum 'C6 H4 I2 O2 S'
_chemical_formula_weight 393.95
_chemical_name_systematic
; 
 ? 
;
_space_group_IT_number 14
_symmetry_cell_setting monoclinic
_symmetry_space_group_name_Hall '-P 2ybc'
_symmetry_space_group_name_H-M 'P 1 21/c 1'
_atom_sites_solution_hydrogens geom
_atom_sites_solution_primary direct
_atom_sites_solution_secondary difmap
_audit_creation_method SHELXL-97
_cell_angle_alpha 90.00
_cell_angle_beta 96.396(6)
_cell_angle_gamma 90.00
_cell_formula_units_Z 4
_cell_length_a 11.432(3)
_cell_length_b 4.9022(14)
_cell_length_c 15.932(5)
_cell_measurement_reflns_used 1024
_cell_measurement_temperature 373(2)
_cell_measurement_theta_max 27.32
_cell_measurement_theta_min 2.62
_cell_volume 887.3(4)
_computing_cell_refinement 'Bruker SMART'
_computing_data_collection 'Bruker SMART'
_computing_data_reduction 'Bruker SHELXTL'
_computing_molecular_graphics 'Bruker SHELXTL'
_computing_publication_material 'Bruker SHELXTL'
_computing_structure_refinement 'SHELXL-97 (Sheldrick, 1997)'
_computing_structure_solution 'SHELXS-97 (Sheldrick, 1990)'
_diffrn_ambient_temperature 373(2)
_diffrn_measured_fraction_theta_full 0.867
_diffrn_measured_fraction_theta_max 0.867
_diffrn_measurement_device_type 'CCD area detector'
_diffrn_measurement_method 'phi and omega scans'
_diffrn_radiation_monochromator graphite
_diffrn_radiation_source 'fine-focus sealed tube'
_diffrn_radiation_type MoK\a
_diffrn_radiation_wavelength 0.71073
_diffrn_reflns_av_R_equivalents 0.0386
_diffrn_reflns_av_sigmaI/netI 0.0336
_diffrn_reflns_limit_h_max 8
_diffrn_reflns_limit_h_min -14
_diffrn_reflns_limit_k_max 6
_diffrn_reflns_limit_k_min -6
_diffrn_reflns_limit_l_max 19
_diffrn_reflns_limit_l_min -20
_diffrn_reflns_number 4717
_diffrn_reflns_theta_full 28.27
_diffrn_reflns_theta_max 28.27
_diffrn_reflns_theta_min 1.79
_diffrn_standards_decay_% -.0014
_exptl_absorpt_coefficient_mu 7.270
_exptl_absorpt_correction_T_max 1.000
_exptl_absorpt_correction_T_min 0.502
_exptl_absorpt_correction_type multi-scan
_exptl_crystal_colour colorless
_exptl_crystal_density_diffrn 2.949
_exptl_crystal_description platelet
_exptl_crystal_F_000 712
_exptl_crystal_size_max .4
_exptl_crystal_size_mid .05
_exptl_crystal_size_min .05
_refine_diff_density_max 1.353
_refine_diff_density_min -1.319
_refine_diff_density_rms 0.240
_refine_ls_extinction_coef 0.0037(4)
_refine_ls_extinction_expression Fc^*^=kFc[1+0.001xFc^2^\l^3^/sin(2\q)]^-1/4^
_refine_ls_extinction_method SHELXL
_refine_ls_goodness_of_fit_ref 1.069
_refine_ls_hydrogen_treatment mixed
_refine_ls_matrix_type full
_refine_ls_number_parameters 101
_refine_ls_number_reflns 1911
_refine_ls_number_restraints 0
_refine_ls_restrained_S_all 1.069
_refine_ls_R_factor_all 0.0321
_refine_ls_R_factor_gt 0.0297
_refine_ls_shift/su_max 0.001
_refine_ls_shift/su_mean 0.000
_refine_ls_structure_factor_coef Fsqd
_refine_ls_weighting_details 'calc w=1/[\s^2^(Fo^2^)+(0.0533P)^2^+0.0000P] where P=(Fo^2^+2Fc^2^)/3'
_refine_ls_weighting_scheme calc
_refine_ls_wR_factor_gt 0.0800
_refine_ls_wR_factor_ref 0.0811
_reflns_number_gt 1733
_reflns_number_total 1911
_reflns_threshold_expression >2sigma(I)
_cod_data_source_file ja037115ysi20030707_024051.cif
_cod_data_source_block sad
_cod_depositor_comments
;
The following automatic conversions were performed:

'_exptl_absorpt_correction_type' value 'multi-Scan' changed to
'multi-scan' according to the built-in table from CIF Core dictionary
named 'cif_core.dic' version 2.4.1 from 2010-06-29.

Automatic conversion script
Id: cif_fix_values 1715 2011-07-08 13:25:40Z adriana 
;
_cod_original_cell_volume 887.4(4)
_cod_database_code 4114457

loop_
_symmetry_equiv_pos_as_xyz
'x, y, z'
'-x, y+1/2, -z+1/2'
'-x, -y, -z'
'x, -y-1/2, z-1/2'

loop_
_atom_site_label
_atom_site_type_symbol
_atom_site_fract_x
_atom_site_fract_y
_atom_site_fract_z
_atom_site_U_iso_or_equiv
_atom_site_adp_type
_atom_site_occupancy
_atom_site_symmetry_multiplicity
_atom_site_calc_flag
_atom_site_refinement_flags
I1 I 0.82426(3) 0.06109(5) 0.561099(18) 0.01446(13) Uani 1 1 d .
I2 I 0.84410(3) 0.90450(6) 0.247181(18) 0.01450(13) Uani 1 1 d .
S1 S 0.90046(10) 0.4740(2) 0.40924(7) 0.0141(2) Uani 1 1 d .
O1 O 0.5788(3) 0.3025(6) 0.44786(18) 0.0159(7) Uani 1 1 d .
O2 O 0.5881(3) 0.6939(6) 0.31154(18) 0.0168(7) Uani 1 1 d .
C1 C 0.6814(4) 0.3922(8) 0.4226(3) 0.0128(9) Uani 1 1 d .
C2 C 0.7913(4) 0.3166(9) 0.4570(3) 0.0144(9) Uani 1 1 d .
C3 C 0.7981(4) 0.6462(9) 0.3408(3) 0.0144(9) Uani 1 1 d .
C4 C 0.6867(4) 0.5860(8) 0.3551(3) 0.0131(9) Uani 1 1 d .
C5 C 0.4857(4) 0.6588(10) 0.3569(3) 0.0177(9) Uani 1 1 d .
H5A H 0.4149 0.7026 0.3199 0.021 Uiso 1 1 calc R
H5B H 0.4907 0.7822 0.4047 0.021 Uiso 1 1 calc R
C6 C 0.4791(4) 0.3672(10) 0.3875(3) 0.0167(9) Uani 1 1 d .
H6A H 0.4070 0.3420 0.4135 0.020 Uiso 1 1 calc R
H6B H 0.4772 0.2439 0.3398 0.020 Uiso 1 1 calc R

loop_
_atom_site_aniso_label
_atom_site_aniso_U_11
_atom_site_aniso_U_22
_atom_site_aniso_U_33
_atom_site_aniso_U_23
_atom_site_aniso_U_13
_atom_site_aniso_U_12
I1 0.0159(2) 0.01347(19) 0.0139(2) 0.00192(9) 0.00123(13) 0.00133(10)
I2 0.0155(2) 0.01480(19) 0.0138(2) 0.00045(10) 0.00393(13) -0.00289(10)
S1 0.0117(6) 0.0163(5) 0.0145(6) 0.0009(4) 0.0023(4) 0.0007(4)
O1 0.0147(16) 0.0199(15) 0.0127(15) 0.0040(12) -0.0003(13) -0.0022(13)
O2 0.0114(16) 0.0228(16) 0.0162(16) 0.0058(13) 0.0010(13) 0.0006(14)
C1 0.014(2) 0.013(2) 0.012(2) -0.0014(15) 0.0025(18) -0.0023(16)
C2 0.017(2) 0.0113(19) 0.014(2) 0.0024(16) -0.0033(18) -0.0007(18)
C3 0.016(2) 0.012(2) 0.014(2) 0.0043(17) -0.0012(19) -0.0005(18)
C4 0.015(2) 0.012(2) 0.012(2) -0.0001(14) -0.0004(19) 0.0006(16)
C5 0.014(2) 0.021(2) 0.018(2) 0.0037(19) 0.0021(19) -0.0005(19)
C6 0.010(2) 0.024(2) 0.016(2) 0.0000(18) 0.0010(19) -0.0016(18)

loop_
_atom_type_symbol
_atom_type_description
_atom_type_scat_dispersion_real
_atom_type_scat_dispersion_imag
_atom_type_scat_source
C C 0.0033 0.0016 'International Tables Vol C Tables 4.2.6.8 and 6.1.1.4'
H H 0.0000 0.0000 'International Tables Vol C Tables 4.2.6.8 and 6.1.1.4'
O O 0.0106 0.0060 'International Tables Vol C Tables 4.2.6.8 and 6.1.1.4'
S S 0.1246 0.1234 'International Tables Vol C Tables 4.2.6.8 and 6.1.1.4'
I I -0.4742 1.8119 'International Tables Vol C Tables 4.2.6.8 and 6.1.1.4'

loop_
_geom_angle_atom_site_label_1
_geom_angle_atom_site_label_2
_geom_angle_atom_site_label_3
_geom_angle
C2 S1 C3 91.4(2)
C1 O1 C6 112.1(3)
C4 O2 C5 111.6(3)
O1 C1 C2 125.5(4)
O1 C1 C4 123.0(4)
C2 C1 C4 111.5(4)
C1 C2 S1 112.4(3)
C1 C2 I1 124.2(3)
S1 C2 I1 123.3(2)
C4 C3 S1 111.8(3)
C4 C3 I2 125.1(3)
S1 C3 I2 123.0(3)
C3 C4 O2 124.8(4)
C3 C4 C1 112.9(4)
O2 C4 C1 122.3(4)
O2 C5 C6 110.1(4)
O1 C6 C5 111.0(4)

loop_
_geom_bond_atom_site_label_1
_geom_bond_atom_site_label_2
_geom_bond_distance
I1 C2 2.078(4)
I2 C3 2.069(4)
S1 C2 1.716(5)
S1 C3 1.728(4)
O1 C1 1.356(6)
O1 C6 1.443(5)
O2 C4 1.363(5)
O2 C5 1.453(6)
C1 C2 1.365(6)
C1 C4 1.441(6)
C3 C4 1.351(7)
C5 C6 1.515(6)

loop_
_geom_torsion_atom_site_label_1
_geom_torsion_atom_site_label_2
_geom_torsion_atom_site_label_3
_geom_torsion_atom_site_label_4
_geom_torsion
C6 O1 C1 C2 -166.3(4)
C6 O1 C1 C4 14.5(6)
O1 C1 C2 S1 -179.5(3)
C4 C1 C2 S1 -0.3(5)
O1 C1 C2 I1 -3.5(7)
C4 C1 C2 I1 175.7(3)
C3 S1 C2 C1 -0.1(4)
C3 S1 C2 I1 -176.1(3)
C2 S1 C3 C4 0.5(4)
C2 S1 C3 I2 -178.1(3)
S1 C3 C4 O2 179.2(3)
I2 C3 C4 O2 -2.2(7)
S1 C3 C4 C1 -0.8(5)
I2 C3 C4 C1 177.8(3)
C5 O2 C4 C3 -162.2(4)
C5 O2 C4 C1 17.8(6)
O1 C1 C4 C3 179.9(4)
C2 C1 C4 C3 0.7(6)
O1 C1 C4 O2 0.0(7)
C2 C1 C4 O2 -179.3(4)
C4 O2 C5 C6 -47.7(5)
C1 O1 C6 C5 -44.9(5)
O2 C5 C6 O1 63.8(5)

loop_
_cod_related_entry_id
_cod_related_entry_database
_cod_related_entry_code
1 ChemSpider 11212751
